data_4341512
loop_
_publ_author_name
'Kumar, Dheeraj'
'Singh, Nem'
'Elias, Anil J.'
'Malik, Pauline'
'Allen, Christopher W.'

_publ_section_title
;
 Reactions of alkyne- and butadiyne-derived fluorinated cyclophosphazenes
 with diiron and dimolybdenum carbonyls.
;
_journal_issue 19
_journal_name_full 'Inorganic chemistry'
_journal_page_first 10674
_journal_page_last 10684
_journal_paper_doi 10.1021/ic501821v
_journal_volume 53
_journal_year 2014
_chemical_formula_moiety 'C26 H19 F5 Fe Mo2 N3 O4 P3'
_chemical_formula_sum 'C26 H19 F5 Fe Mo2 N3 O4 P3'
_chemical_formula_weight 873.08
_chemical_name_systematic
; 
 ? 
;
_space_group_IT_number 2
_symmetry_cell_setting triclinic
_symmetry_space_group_name_Hall '-P 1'
_symmetry_space_group_name_H-M 'P -1'
_atom_sites_solution_hydrogens geom
_atom_sites_solution_primary direct
_atom_sites_solution_secondary difmap
_audit_creation_method SHELXL-97
_cell_angle_alpha 77.944(4)
_cell_angle_beta 76.747(4)
_cell_angle_gamma 71.353(4)
_cell_formula_units_Z 2
_cell_length_a 10.031(2)
_cell_length_b 10.601(3)
_cell_length_c 15.137(4)
_cell_measurement_temperature 298(2)
_cell_volume 1468.4(6)
_computing_cell_refinement 'Bruker SMART'
_computing_data_collection 'Bruker SMART'
_computing_data_reduction 'Bruker SAINT'
_computing_molecular_graphics 'Bruker SHELXTL'
_computing_publication_material 'Bruker SHELXTL'
_computing_structure_refinement 'SHELXL-97 (Sheldrick, 1997)'
_computing_structure_solution 'SHELXS-97 (Sheldrick, 1990)'
_diffrn_ambient_temperature 298(2)
_diffrn_measured_fraction_theta_full 0.979
_diffrn_measured_fraction_theta_max 0.979
_diffrn_measurement_device_type 'CCD area detector'
_diffrn_measurement_method 'phi and omega scans'
_diffrn_radiation_monochromator graphite
_diffrn_radiation_source 'fine-focus sealed tube'
_diffrn_radiation_type MoK\a
_diffrn_radiation_wavelength 0.71073
_diffrn_reflns_av_R_equivalents 0.0240
_diffrn_reflns_av_sigmaI/netI 0.0479
_diffrn_reflns_limit_h_max 11
_diffrn_reflns_limit_h_min -9
_diffrn_reflns_limit_k_max 12
_diffrn_reflns_limit_k_min -7
_diffrn_reflns_limit_l_max 17
_diffrn_reflns_limit_l_min -17
_diffrn_reflns_number 7645
_diffrn_reflns_theta_full 25.00
_diffrn_reflns_theta_max 25.00
_diffrn_reflns_theta_min 1.40
_exptl_absorpt_coefficient_mu 1.563
_exptl_absorpt_correction_T_max 0.769
_exptl_absorpt_correction_T_min 0.723
_exptl_absorpt_correction_type multi-scan
_exptl_absorpt_process_details '(SADABS; Bruker, 2000)'
_exptl_crystal_colour purple
_exptl_crystal_density_diffrn 1.975
_exptl_crystal_density_method 'not measured'
_exptl_crystal_description block
_exptl_crystal_F_000 856
_exptl_crystal_size_max 0.214
_exptl_crystal_size_mid 0.186
_exptl_crystal_size_min 0.168
_refine_diff_density_max 0.605
_refine_diff_density_min -0.692
_refine_diff_density_rms 0.188
_refine_ls_extinction_method none
_refine_ls_goodness_of_fit_ref 1.166
_refine_ls_hydrogen_treatment constr
_refine_ls_matrix_type full
_refine_ls_number_parameters 397
_refine_ls_number_reflns 5057
_refine_ls_number_restraints 0
_refine_ls_restrained_S_all 1.166
_refine_ls_R_factor_all 0.0480
_refine_ls_R_factor_gt 0.0389
_refine_ls_shift/su_max 0.001
_refine_ls_shift/su_mean 0.000
_refine_ls_structure_factor_coef Fsqd
_refine_ls_weighting_details 'calc w=1/[\s^2^(Fo^2^)+(0.0692P)^2^+0.0000P] where P=(Fo^2^+2Fc^2^)/3'
_refine_ls_weighting_scheme calc
_refine_ls_wR_factor_gt 0.1073
_refine_ls_wR_factor_ref 0.1274
_reflns_number_gt 4435
_reflns_number_total 5164
_reflns_threshold_expression >2sigma(I)
_cod_data_source_file ic501821v_si_002.cif
_cod_data_source_block 7
_cod_original_cell_volume 1468.5(6)
_cod_original_sg_symbol_Hall -P1
_cod_original_sg_symbol_H-M P-1
_cod_database_code 4341512

loop_
_symmetry_equiv_pos_as_xyz
'x, y, z'
'-x, -y, -z'

loop_
_atom_site_label
_atom_site_type_symbol
_atom_site_fract_x
_atom_site_fract_y
_atom_site_fract_z
_atom_site_U_iso_or_equiv
_atom_site_adp_type
_atom_site_occupancy
_atom_site_symmetry_multiplicity
_atom_site_calc_flag
_atom_site_refinement_flags
Fe1 Fe 0.89563(8) 0.36913(7) 0.88852(5) 0.0290(2) Uani 1 1 d .
Mo1 Mo 0.53768(4) 0.61418(4) 0.69427(3) 0.02728(15) Uani 1 1 d .
Mo2 Mo 0.76785(5) 0.73766(4) 0.59684(3) 0.03150(15) Uani 1 1 d .
F1 F 0.5868(5) 0.7199(3) 0.9155(2) 0.0620(11) Uani 1 1 d .
F2 F 0.3941(5) 1.1342(5) 0.9082(4) 0.1004(17) Uani 1 1 d .
F3 F 0.4353(5) 1.1857(4) 0.7526(3) 0.0919(16) Uani 1 1 d .
F4 F 0.8435(6) 0.9805(5) 0.9185(5) 0.136(3) Uani 1 1 d .
F5 F 0.9052(6) 1.0079(5) 0.7591(6) 0.143(3) Uani 1 1 d .
N1 N 0.4972(5) 0.9398(5) 0.8181(3) 0.0460(12) Uani 1 1 d .
N2 N 0.6488(6) 1.1023(5) 0.8283(5) 0.0726(19) Uani 1 1 d .
N3 N 0.7735(5) 0.8360(4) 0.8355(4) 0.0489(13) Uani 1 1 d .
P1 P 0.63041(15) 0.80828(13) 0.82527(9) 0.0333(3) Uani 1 1 d .
P2 P 0.5042(2) 1.08100(16) 0.82614(13) 0.0556(5) Uani 1 1 d .
P3 P 0.7822(2) 0.97849(17) 0.83576(18) 0.0708(6) Uani 1 1 d .
O1 O 0.5081(4) 0.4017(4) 0.8699(3) 0.0437(9) Uani 1 1 d .
O2 O 0.6897(5) 0.3509(5) 0.6040(3) 0.0608(12) Uani 1 1 d .
O3 O 0.5343(6) 1.0149(4) 0.5924(3) 0.0673(13) Uani 1 1 d .
O4 O 0.6528(5) 0.6579(5) 0.4481(3) 0.0603(12) Uani 1 1 d .
C1 C 0.5279(5) 0.4813(5) 0.8083(3) 0.0294(11) Uani 1 1 d .
C2 C 0.6384(6) 0.4468(6) 0.6362(4) 0.0376(13) Uani 1 1 d .
C3 C 0.6148(7) 0.9114(6) 0.5945(4) 0.0432(14) Uani 1 1 d .
C4 C 0.6870(6) 0.6845(6) 0.5077(4) 0.0444(14) Uani 1 1 d .
C5 C 0.3351(6) 0.8043(6) 0.7007(4) 0.0498(15) Uani 1 1 d .
H5 H 0.3280 0.8890 0.7204 0.060 Uiso 1 1 calc R
C6 C 0.3719(6) 0.7773(7) 0.6095(4) 0.0523(17) Uani 1 1 d .
H6 H 0.3952 0.8397 0.5548 0.063 Uiso 1 1 calc R
C7 C 0.3601(6) 0.6491(7) 0.6106(4) 0.0508(16) Uani 1 1 d .
H7 H 0.3701 0.6077 0.5564 0.061 Uiso 1 1 calc R
C8 C 0.3146(6) 0.5967(7) 0.7018(5) 0.0562(18) Uani 1 1 d .
H8 H 0.2846 0.5144 0.7220 0.067 Uiso 1 1 calc R
C9 C 0.2994(6) 0.6944(7) 0.7567(4) 0.0555(18) Uani 1 1 d .
H9 H 0.2597 0.6896 0.8224 0.067 Uiso 1 1 calc R
C10 C 1.0205(6) 0.6433(7) 0.5787(4) 0.0506(15) Uani 1 1 d .
H10 H 1.0713 0.5529 0.6052 0.061 Uiso 1 1 calc R
C11 C 0.9822(7) 0.7619(7) 0.6189(5) 0.0559(17) Uani 1 1 d .
H11 H 1.0040 0.7684 0.6774 0.067 Uiso 1 1 calc R
C12 C 0.9216(7) 0.8706(7) 0.5553(5) 0.0623(19) Uani 1 1 d .
H12 H 0.8960 0.9660 0.5617 0.075 Uiso 1 1 calc R
C13 C 0.9215(8) 0.8205(8) 0.4766(5) 0.064(2) Uani 1 1 d .
H13 H 0.8962 0.8746 0.4187 0.077 Uiso 1 1 calc R
C14 C 0.9819(7) 0.6798(8) 0.4917(4) 0.0600(18) Uani 1 1 d .
H14 H 1.0027 0.6191 0.4465 0.072 Uiso 1 1 calc R
C15 C 0.6615(5) 0.7137(5) 0.7401(3) 0.0265(10) Uani 1 1 d .
C16 C 0.7496(5) 0.5877(5) 0.7222(3) 0.0277(11) Uani 1 1 d .
C17 C 0.8663(5) 0.4828(5) 0.7596(3) 0.0259(10) Uani 1 1 d .
C18 C 0.9770(5) 0.5053(5) 0.7952(3) 0.0336(12) Uani 1 1 d .
H18 H 0.9798 0.5922 0.8063 0.040 Uiso 1 1 calc R
C19 C 1.0834(6) 0.3802(6) 0.8089(4) 0.0421(14) Uani 1 1 d .
H19 H 1.1725 0.3662 0.8307 0.050 Uiso 1 1 calc R
C20 C 1.0406(6) 0.2811(6) 0.7846(4) 0.0417(13) Uani 1 1 d .
H20 H 1.0937 0.1854 0.7875 0.050 Uiso 1 1 calc R
C21 C 0.9059(6) 0.3423(5) 0.7555(4) 0.0372(13) Uani 1 1 d .
H21 H 0.8498 0.2956 0.7362 0.045 Uiso 1 1 calc R
C22 C 0.7152(6) 0.4185(5) 0.9856(3) 0.0354(12) Uani 1 1 d .
H22 H 0.6245 0.4854 0.9753 0.042 Uiso 1 1 calc R
C23 C 0.8302(7) 0.4428(6) 1.0102(3) 0.0443(14) Uani 1 1 d .
H23 H 0.8334 0.5302 1.0199 0.053 Uiso 1 1 calc R
C24 C 0.9423(7) 0.3200(6) 1.0181(4) 0.0462(15) Uani 1 1 d .
H24 H 1.0349 0.3074 1.0349 0.055 Uiso 1 1 calc R
C25 C 0.8933(7) 0.2196(6) 0.9992(4) 0.0456(14) Uani 1 1 d .
H25 H 0.9478 0.1247 0.9989 0.055 Uiso 1 1 calc R
C26 C 0.7535(6) 0.2784(6) 0.9784(4) 0.0404(13) Uani 1 1 d .
H26 H 0.6944 0.2318 0.9623 0.048 Uiso 1 1 calc R

loop_
_atom_site_aniso_label
_atom_site_aniso_U_11
_atom_site_aniso_U_22
_atom_site_aniso_U_33
_atom_site_aniso_U_23
_atom_site_aniso_U_13
_atom_site_aniso_U_12
Fe1 0.0310(4) 0.0285(4) 0.0289(4) -0.0022(3) -0.0087(3) -0.0093(3)
Mo1 0.0256(3) 0.0366(3) 0.0233(2) 0.00023(18) -0.00594(18) -0.01568(19)
Mo2 0.0315(3) 0.0387(3) 0.0265(3) 0.00343(19) -0.00455(19) -0.0187(2)
F1 0.105(3) 0.045(2) 0.0292(17) -0.0023(14) 0.0020(19) -0.023(2)
F2 0.095(4) 0.079(3) 0.123(4) -0.064(3) -0.001(3) 0.000(3)
F3 0.103(4) 0.045(2) 0.122(4) -0.003(2) -0.067(3) 0.015(2)
F4 0.137(5) 0.071(3) 0.247(7) -0.077(4) -0.146(5) 0.020(3)
F5 0.071(3) 0.086(4) 0.284(9) -0.066(5) 0.012(4) -0.045(3)
N1 0.036(3) 0.039(3) 0.066(3) -0.018(2) -0.017(2) -0.003(2)
N2 0.068(4) 0.031(3) 0.132(6) -0.028(3) -0.051(4) -0.001(3)
N3 0.044(3) 0.035(3) 0.077(4) -0.021(2) -0.033(3) -0.001(2)
P1 0.0398(8) 0.0262(7) 0.0348(7) -0.0047(5) -0.0122(6) -0.0067(6)
P2 0.0553(11) 0.0350(9) 0.0751(12) -0.0171(8) -0.0260(9) 0.0048(7)
P3 0.0585(12) 0.0397(9) 0.1317(19) -0.0322(11) -0.0462(12) -0.0050(8)
O1 0.049(3) 0.041(2) 0.037(2) 0.0042(18) -0.0043(19) -0.0165(19)
O2 0.071(3) 0.065(3) 0.053(3) -0.029(2) -0.007(2) -0.019(2)
O3 0.082(4) 0.043(3) 0.060(3) 0.009(2) -0.015(3) -0.003(2)
O4 0.068(3) 0.091(3) 0.035(2) -0.011(2) -0.014(2) -0.035(3)
C1 0.028(3) 0.034(3) 0.030(3) -0.010(2) -0.005(2) -0.010(2)
C2 0.036(3) 0.054(4) 0.028(3) -0.004(3) -0.007(2) -0.021(3)
C3 0.053(4) 0.042(3) 0.030(3) 0.011(2) -0.008(3) -0.019(3)
C4 0.040(3) 0.058(4) 0.035(3) -0.002(3) -0.002(3) -0.020(3)
C5 0.036(3) 0.047(4) 0.061(4) 0.000(3) -0.016(3) -0.005(3)
C6 0.031(3) 0.077(5) 0.044(4) 0.018(3) -0.020(3) -0.016(3)
C7 0.048(4) 0.071(4) 0.045(4) 0.002(3) -0.026(3) -0.028(3)
C8 0.031(3) 0.070(4) 0.072(5) 0.010(4) -0.021(3) -0.024(3)
C9 0.022(3) 0.088(5) 0.042(3) 0.002(3) -0.004(3) -0.004(3)
C10 0.026(3) 0.070(4) 0.052(4) -0.008(3) 0.005(3) -0.019(3)
C11 0.039(4) 0.076(5) 0.058(4) 0.000(3) -0.001(3) -0.035(3)
C12 0.059(4) 0.062(4) 0.075(5) 0.015(4) -0.008(4) -0.047(4)
C13 0.062(5) 0.088(6) 0.044(4) 0.017(4) -0.002(3) -0.046(4)
C14 0.043(4) 0.094(6) 0.040(4) -0.005(3) 0.012(3) -0.033(4)
C15 0.029(3) 0.027(2) 0.027(2) -0.0009(19) -0.007(2) -0.012(2)
C16 0.026(3) 0.034(3) 0.026(3) -0.002(2) -0.004(2) -0.015(2)
C17 0.027(3) 0.029(3) 0.021(2) -0.0013(19) 0.000(2) -0.012(2)
C18 0.028(3) 0.038(3) 0.034(3) -0.001(2) -0.004(2) -0.012(2)
C19 0.025(3) 0.056(4) 0.036(3) 0.004(3) -0.003(2) -0.007(3)
C20 0.038(3) 0.039(3) 0.039(3) -0.009(2) -0.004(3) 0.002(2)
C21 0.043(3) 0.038(3) 0.032(3) -0.013(2) -0.003(2) -0.011(2)
C22 0.039(3) 0.038(3) 0.024(3) -0.002(2) 0.003(2) -0.013(2)
C23 0.066(4) 0.049(3) 0.027(3) -0.006(2) -0.002(3) -0.031(3)
C24 0.053(4) 0.062(4) 0.034(3) 0.007(3) -0.021(3) -0.030(3)
C25 0.054(4) 0.040(3) 0.046(3) 0.007(3) -0.021(3) -0.017(3)
C26 0.042(3) 0.045(3) 0.039(3) 0.000(2) -0.011(3) -0.020(3)

loop_
_atom_type_symbol
_atom_type_description
_atom_type_scat_dispersion_real
_atom_type_scat_dispersion_imag
_atom_type_scat_source
C C 0.0033 0.0016 'International Tables Vol C Tables 4.2.6.8 and 6.1.1.4'
H H 0.0000 0.0000 'International Tables Vol C Tables 4.2.6.8 and 6.1.1.4'
N N 0.0061 0.0033 'International Tables Vol C Tables 4.2.6.8 and 6.1.1.4'
O O 0.0106 0.0060 'International Tables Vol C Tables 4.2.6.8 and 6.1.1.4'
F F 0.0171 0.0103 'International Tables Vol C Tables 4.2.6.8 and 6.1.1.4'
P P 0.1023 0.0942 'International Tables Vol C Tables 4.2.6.8 and 6.1.1.4'
Fe Fe 0.3463 0.8444 'International Tables Vol C Tables 4.2.6.8 and 6.1.1.4'
Mo Mo -1.6832 0.6857 'International Tables Vol C Tables 4.2.6.8 and 6.1.1.4'

loop_
_geom_angle_atom_site_label_1
_geom_angle_atom_site_label_2
_geom_angle_atom_site_label_3
_geom_angle
C19 Fe1 C18 41.2(2)
C19 Fe1 C23 120.7(2)
C18 Fe1 C23 107.3(2)
C19 Fe1 C20 40.3(2)
C18 Fe1 C20 68.4(2)
C23 Fe1 C20 155.7(2)
C19 Fe1 C24 103.2(2)
C18 Fe1 C24 120.4(2)
C23 Fe1 C24 40.9(2)
C20 Fe1 C24 119.1(2)
C19 Fe1 C22 158.2(2)
C18 Fe1 C22 124.3(2)
C23 Fe1 C22 40.1(2)
C20 Fe1 C22 161.5(2)
C24 Fe1 C22 68.4(2)
C19 Fe1 C25 119.5(2)
C18 Fe1 C25 155.9(2)
C23 Fe1 C25 67.6(2)
C20 Fe1 C25 106.1(2)
C24 Fe1 C25 40.2(2)
C22 Fe1 C25 67.9(2)
C19 Fe1 C26 156.7(2)
C18 Fe1 C26 161.7(2)
C23 Fe1 C26 67.8(2)
C20 Fe1 C26 123.5(2)
C24 Fe1 C26 68.3(2)
C22 Fe1 C26 40.7(2)
C25 Fe1 C26 40.3(2)
C19 Fe1 C21 68.2(2)
C18 Fe1 C21 68.2(2)
C23 Fe1 C21 162.0(2)
C20 Fe1 C21 40.6(2)
C24 Fe1 C21 156.7(2)
C22 Fe1 C21 127.0(2)
C25 Fe1 C21 123.7(2)
C26 Fe1 C21 110.7(2)
C19 Fe1 C17 68.6(2)
C18 Fe1 C17 40.84(19)
C23 Fe1 C17 125.3(2)
C20 Fe1 C17 68.0(2)
C24 Fe1 C17 158.9(2)
C22 Fe1 C17 111.6(2)
C25 Fe1 C17 160.8(2)
C26 Fe1 C17 126.5(2)
C21 Fe1 C17 39.99(19)
C1 Mo1 C2 82.5(2)
C1 Mo1 C15 94.68(18)
C2 Mo1 C15 119.4(2)
C1 Mo1 C16 82.42(19)
C2 Mo1 C16 82.9(2)
C15 Mo1 C16 37.26(17)
C1 Mo1 C8 81.1(2)
C2 Mo1 C8 94.4(2)
C15 Mo1 C8 145.2(2)
C16 Mo1 C8 163.5(2)
C1 Mo1 C9 80.2(2)
C2 Mo1 C9 129.1(2)
C15 Mo1 C9 109.5(2)
C16 Mo1 C9 140.4(2)
C8 Mo1 C9 35.8(2)
C1 Mo1 C7 114.6(2)
C2 Mo1 C7 86.8(2)
C15 Mo1 C7 143.7(2)
C16 Mo1 C7 158.9(2)
C8 Mo1 C7 35.7(2)
C9 Mo1 C7 58.8(2)
C1 Mo1 C5 111.6(2)
C2 Mo1 C5 145.0(2)
C15 Mo1 C5 92.2(2)
C16 Mo1 C5 129.4(2)
C8 Mo1 C5 58.6(2)
C9 Mo1 C5 34.5(2)
C7 Mo1 C5 58.1(2)
C1 Mo1 C6 136.4(2)
C2 Mo1 C6 113.8(2)
C15 Mo1 C6 109.0(2)
C16 Mo1 C6 137.3(2)
C8 Mo1 C6 58.5(2)
C9 Mo1 C6 57.8(2)
C7 Mo1 C6 34.8(2)
C5 Mo1 C6 34.7(2)
C1 Mo1 Mo2 130.63(14)
C2 Mo1 Mo2 90.79(16)
C15 Mo1 Mo2 47.43(13)
C16 Mo1 Mo2 48.22(12)
C8 Mo1 Mo2 148.27(17)
C9 Mo1 Mo2 135.34(19)
C7 Mo1 Mo2 113.80(16)
C5 Mo1 Mo2 101.67(16)
C6 Mo1 Mo2 90.84(16)
C4 Mo2 C3 89.7(2)
C4 Mo2 C15 116.3(2)
C3 Mo2 C15 81.1(2)
C4 Mo2 C16 105.1(2)
C3 Mo2 C16 116.5(2)
C15 Mo2 C16 36.69(17)
C4 Mo2 C12 123.6(3)
C3 Mo2 C12 84.7(3)
C15 Mo2 C12 118.1(2)
C16 Mo2 C12 127.4(2)
C4 Mo2 C13 89.6(2)
C3 Mo2 C13 93.6(3)
C15 Mo2 C13 153.3(2)
C16 Mo2 C13 146.0(2)
C12 Mo2 C13 35.3(2)
C4 Mo2 C14 83.6(2)
C3 Mo2 C14 128.0(2)
C15 Mo2 C14 146.5(2)
C16 Mo2 C14 115.0(2)
C12 Mo2 C14 58.3(3)
C13 Mo2 C14 35.2(2)
C4 Mo2 C11 141.5(2)
C3 Mo2 C11 111.5(2)
C15 Mo2 C11 99.1(2)
C16 Mo2 C11 94.0(2)
C12 Mo2 C11 35.1(2)
C13 Mo2 C11 58.4(2)
C14 Mo2 C11 57.9(2)
C4 Mo2 C10 111.7(2)
C3 Mo2 C10 142.7(2)
C15 Mo2 C10 112.8(2)
C16 Mo2 C10 88.0(2)
C12 Mo2 C10 58.1(3)
C13 Mo2 C10 58.0(2)
C14 Mo2 C10 34.4(2)
C11 Mo2 C10 34.8(2)
C4 Mo2 Mo1 69.92(17)
C3 Mo2 Mo1 85.69(17)
C15 Mo2 Mo1 46.70(12)
C16 Mo2 Mo1 47.12(12)
C12 Mo2 Mo1 163.3(2)
C13 Mo2 Mo1 159.50(19)
C14 Mo2 Mo1 137.50(19)
C11 Mo2 Mo1 140.35(17)
C10 Mo2 Mo1 129.61(16)
P2 N1 P1 122.5(3)
P2 N2 P3 119.5(3)
P3 N3 P1 122.5(3)
F1 P1 N1 105.4(3)
F1 P1 N3 105.8(3)
N1 P1 N3 114.4(2)
F1 P1 C15 105.8(2)
N1 P1 C15 113.1(2)
N3 P1 C15 111.5(3)
F3 P2 F2 96.6(3)
F3 P2 N2 108.5(3)
F2 P2 N2 109.4(3)
F3 P2 N1 110.3(3)
F2 P2 N1 109.5(3)
N2 P2 N1 120.0(3)
F4 P3 N3 110.1(3)
F4 P3 F5 98.5(4)
N3 P3 F5 109.3(3)
F4 P3 N2 108.4(3)
N3 P3 N2 120.6(3)
F5 P3 N2 107.6(4)
O1 C1 Mo1 170.9(4)
O2 C2 Mo1 176.9(5)
O3 C3 Mo2 175.4(6)
O4 C4 Mo2 171.8(5)
C9 C5 C6 108.0(6)
C9 C5 Mo1 70.7(3)
C6 C5 Mo1 73.0(3)
C9 C5 H5 125.9
C6 C5 H5 125.9
Mo1 C5 H5 125.9
C7 C6 C5 107.8(6)
C7 C6 Mo1 70.3(3)
C5 C6 Mo1 72.3(3)
C7 C6 H6 126.0
C5 C6 H6 126.0
Mo1 C6 H6 126.0
C6 C7 C8 108.3(6)
C6 C7 Mo1 75.0(3)
C8 C7 Mo1 71.0(3)
C6 C7 H7 125.7
C8 C7 H7 125.7
Mo1 C7 H7 125.7
C7 C8 C9 107.2(6)
C7 C8 Mo1 73.4(3)
C9 C8 Mo1 73.3(3)
C7 C8 H8 126.1
C9 C8 H8 126.1
Mo1 C8 H8 126.1
C5 C9 C8 108.7(6)
C5 C9 Mo1 74.8(4)
C8 C9 Mo1 70.9(3)
C5 C9 H9 125.5
C8 C9 H9 125.5
Mo1 C9 H9 125.5
C14 C10 C11 107.7(6)
C14 C10 Mo2 71.5(4)
C11 C10 Mo2 71.4(3)
C14 C10 H10 126.1
C11 C10 H10 126.1
Mo2 C10 H10 126.1
C12 C11 C10 107.7(7)
C12 C11 Mo2 70.9(4)
C10 C11 Mo2 73.8(4)
C12 C11 H11 126.0
C10 C11 H11 126.0
Mo2 C11 H11 126.0
C13 C12 C11 108.4(7)
C13 C12 Mo2 72.7(4)
C11 C12 Mo2 74.0(4)
C13 C12 H12 125.6
C11 C12 H12 125.6
Mo2 C12 H12 125.6
C12 C13 C14 107.6(6)
C12 C13 Mo2 72.1(4)
C14 C13 Mo2 73.6(4)
C12 C13 H13 126.0
C14 C13 H13 126.0
Mo2 C13 H13 126.0
C10 C14 C13 108.5(7)
C10 C14 Mo2 74.1(4)
C13 C14 Mo2 71.2(4)
C10 C14 H14 125.6
C13 C14 H14 125.6
Mo2 C14 H14 125.6
C16 C15 P1 135.2(4)
C16 C15 Mo1 72.1(3)
P1 C15 Mo1 134.8(3)
C16 C15 Mo2 72.9(3)
P1 C15 Mo2 131.4(3)
Mo1 C15 Mo2 85.87(17)
C15 C16 C17 137.7(4)
C15 C16 Mo1 70.6(3)
C17 C16 Mo1 139.8(3)
C15 C16 Mo2 70.4(3)
C17 C16 Mo2 127.1(3)
Mo1 C16 Mo2 84.66(16)
C21 C17 C18 106.5(4)
C21 C17 C16 127.3(4)
C18 C17 C16 125.6(4)
C21 C17 Fe1 68.8(3)
C18 C17 Fe1 67.1(3)
C16 C17 Fe1 135.9(3)
C19 C18 C17 108.1(5)
C19 C18 Fe1 68.8(3)
C17 C18 Fe1 72.1(3)
C19 C18 H18 125.9
C17 C18 H18 125.9
Fe1 C18 H18 125.9
C20 C19 C18 108.5(5)
C20 C19 Fe1 70.9(3)
C18 C19 Fe1 70.0(3)
C20 C19 H19 125.7
C18 C19 H19 125.7
Fe1 C19 H19 125.7
C19 C20 C21 108.4(5)
C19 C20 Fe1 68.9(3)
C21 C20 Fe1 70.7(3)
C19 C20 H20 125.8
C21 C20 H20 125.8
Fe1 C20 H20 125.8
C17 C21 C20 108.5(5)
C17 C21 Fe1 71.2(3)
C20 C21 Fe1 68.7(3)
C17 C21 H21 125.8
C20 C21 H21 125.8
Fe1 C21 H21 125.8
C23 C22 C26 107.8(5)
C23 C22 Fe1 69.5(3)
C26 C22 Fe1 70.0(3)
C23 C22 H22 126.1
C26 C22 H22 126.1
Fe1 C22 H22 126.1
C22 C23 C24 109.1(5)
C22 C23 Fe1 70.5(3)
C24 C23 Fe1 69.8(3)
C22 C23 H23 125.5
C24 C23 H23 125.5
Fe1 C23 H23 125.5
C25 C24 C23 106.9(5)
C25 C24 Fe1 70.3(3)
C23 C24 Fe1 69.3(3)
C25 C24 H24 126.6
C23 C24 H24 126.6
Fe1 C24 H24 126.6
C24 C25 C26 109.2(5)
C24 C25 Fe1 69.5(3)
C26 C25 Fe1 70.2(3)
C24 C25 H25 125.4
C26 C25 H25 125.4
Fe1 C25 H25 125.4
C25 C26 C22 107.1(5)
C25 C26 Fe1 69.5(3)
C22 C26 Fe1 69.2(3)
C25 C26 H26 126.4
C22 C26 H26 126.4
Fe1 C26 H26 126.4

loop_
_geom_bond_atom_site_label_1
_geom_bond_atom_site_label_2
_geom_bond_distance
Fe1 C19 2.014(6)
Fe1 C18 2.030(5)
Fe1 C23 2.038(5)
Fe1 C20 2.040(5)
Fe1 C24 2.043(5)
Fe1 C22 2.051(5)
Fe1 C25 2.053(6)
Fe1 C26 2.061(6)
Fe1 C21 2.067(5)
Fe1 C17 2.098(5)
Mo1 C1 1.992(5)
Mo1 C2 2.010(6)
Mo1 C15 2.163(5)
Mo1 C16 2.181(5)
Mo1 C8 2.279(6)
Mo1 C9 2.309(6)
Mo1 C7 2.310(5)
Mo1 C5 2.361(6)
Mo1 C6 2.370(5)
Mo1 Mo2 2.9640(8)
Mo2 C4 1.977(6)
Mo2 C3 1.985(6)
Mo2 C15 2.189(5)
Mo2 C16 2.220(5)
Mo2 C12 2.310(6)
Mo2 C13 2.318(6)
Mo2 C14 2.349(6)
Mo2 C11 2.350(6)
Mo2 C10 2.382(6)
F1 P1 1.546(4)
F2 P2 1.532(5)
F3 P2 1.515(4)
F4 P3 1.523(5)
F5 P3 1.551(7)
N1 P2 1.552(5)
N1 P1 1.598(5)
N2 P2 1.546(6)
N2 P3 1.552(5)
N3 P3 1.541(5)
N3 P1 1.601(5)
P1 C15 1.708(5)
O1 C1 1.146(6)
O2 C2 1.138(6)
O3 C3 1.135(7)
O4 C4 1.149(7)
C5 C9 1.385(9)
C5 C6 1.409(9)
C5 H5 0.9800
C6 C7 1.399(9)
C6 H6 0.9800
C7 C8 1.405(9)
C7 H7 0.9800
C8 C9 1.409(10)
C8 H8 0.9800
C9 H9 0.9800
C10 C14 1.399(9)
C10 C11 1.414(9)
C10 H10 0.9800
C11 C12 1.407(9)
C11 H11 0.9800
C12 C13 1.402(10)
C12 H12 0.9800
C13 C14 1.410(10)
C13 H13 0.9800
C14 H14 0.9800
C15 C16 1.388(7)
C16 C17 1.462(6)
C17 C21 1.424(7)
C17 C18 1.441(7)
C18 C19 1.422(7)
C18 H18 0.9800
C19 C20 1.395(8)
C19 H19 0.9800
C20 C21 1.426(7)
C20 H20 0.9800
C21 H21 0.9800
C22 C23 1.401(8)
C22 C26 1.431(7)
C22 H22 0.9800
C23 C24 1.427(8)
C23 H23 0.9800
C24 C25 1.408(8)
C24 H24 0.9800
C25 C26 1.419(8)
C25 H25 0.9800
C26 H26 0.9800

loop_
_geom_torsion_atom_site_label_1
_geom_torsion_atom_site_label_2
_geom_torsion_atom_site_label_3
_geom_torsion_atom_site_label_4
_geom_torsion
C1 Mo1 Mo2 C4 136.9(3)
C2 Mo1 Mo2 C4 56.1(2)
C15 Mo1 Mo2 C4 -173.1(3)
C16 Mo1 Mo2 C4 135.9(2)
C8 Mo1 Mo2 C4 -43.6(4)
C9 Mo1 Mo2 C4 -99.7(3)
C7 Mo1 Mo2 C4 -30.8(3)
C5 Mo1 Mo2 C4 -90.9(2)
C6 Mo1 Mo2 C4 -57.7(3)
C1 Mo1 Mo2 C3 -131.9(2)
C2 Mo1 Mo2 C3 147.4(2)
C15 Mo1 Mo2 C3 -81.8(2)
C16 Mo1 Mo2 C3 -132.9(2)
C8 Mo1 Mo2 C3 47.7(4)
C9 Mo1 Mo2 C3 -8.4(3)
C7 Mo1 Mo2 C3 60.5(3)
C5 Mo1 Mo2 C3 0.4(2)
C6 Mo1 Mo2 C3 33.5(2)
C1 Mo1 Mo2 C15 -50.0(2)
C2 Mo1 Mo2 C15 -130.8(2)
C16 Mo1 Mo2 C15 -51.1(2)
C8 Mo1 Mo2 C15 129.5(4)
C9 Mo1 Mo2 C15 73.4(3)
C7 Mo1 Mo2 C15 142.3(3)
C5 Mo1 Mo2 C15 82.2(2)
C6 Mo1 Mo2 C15 115.3(2)
C1 Mo1 Mo2 C16 1.0(2)
C2 Mo1 Mo2 C16 -79.8(2)
C15 Mo1 Mo2 C16 51.1(2)
C8 Mo1 Mo2 C16 -179.5(4)
C9 Mo1 Mo2 C16 124.4(3)
C7 Mo1 Mo2 C16 -166.7(3)
C5 Mo1 Mo2 C16 133.2(2)
C6 Mo1 Mo2 C16 166.4(2)
C1 Mo1 Mo2 C12 -76.8(7)
C2 Mo1 Mo2 C12 -157.6(6)
C15 Mo1 Mo2 C12 -26.8(7)
C16 Mo1 Mo2 C12 -77.9(7)
C8 Mo1 Mo2 C12 102.7(7)
C9 Mo1 Mo2 C12 46.6(7)
C7 Mo1 Mo2 C12 115.5(7)
C5 Mo1 Mo2 C12 55.4(7)
C6 Mo1 Mo2 C12 88.5(7)
C1 Mo1 Mo2 C13 139.5(6)
C2 Mo1 Mo2 C13 58.7(6)
C15 Mo1 Mo2 C13 -170.5(6)
C16 Mo1 Mo2 C13 138.4(6)
C8 Mo1 Mo2 C13 -41.0(7)
C9 Mo1 Mo2 C13 -97.1(6)
C7 Mo1 Mo2 C13 -28.2(6)
C5 Mo1 Mo2 C13 -88.3(6)
C6 Mo1 Mo2 C13 -55.2(6)
C1 Mo1 Mo2 C14 81.9(3)
C2 Mo1 Mo2 C14 1.1(3)
C15 Mo1 Mo2 C14 131.9(3)
C16 Mo1 Mo2 C14 80.9(3)
C8 Mo1 Mo2 C14 -98.6(4)
C9 Mo1 Mo2 C14 -154.7(4)
C7 Mo1 Mo2 C14 -85.8(3)
C5 Mo1 Mo2 C14 -145.9(3)
C6 Mo1 Mo2 C14 -112.7(3)
C1 Mo1 Mo2 C11 -12.9(3)
C2 Mo1 Mo2 C11 -93.6(3)
C15 Mo1 Mo2 C11 37.2(3)
C16 Mo1 Mo2 C11 -13.9(3)
C8 Mo1 Mo2 C11 166.7(4)
C9 Mo1 Mo2 C11 110.6(4)
C7 Mo1 Mo2 C11 179.5(3)
C5 Mo1 Mo2 C11 119.3(3)
C6 Mo1 Mo2 C11 152.5(3)
C1 Mo1 Mo2 C10 34.9(3)
C2 Mo1 Mo2 C10 -45.9(3)
C15 Mo1 Mo2 C10 84.9(3)
C16 Mo1 Mo2 C10 33.9(3)
C8 Mo1 Mo2 C10 -145.6(4)
C9 Mo1 Mo2 C10 158.3(3)
C7 Mo1 Mo2 C10 -132.8(3)
C5 Mo1 Mo2 C10 167.1(3)
C6 Mo1 Mo2 C10 -159.7(3)
P2 N1 P1 F1 112.4(4)
P2 N1 P1 N3 -3.4(5)
P2 N1 P1 C15 -132.5(4)
P3 N3 P1 F1 -117.1(4)
P3 N3 P1 N1 -1.6(5)
P3 N3 P1 C15 128.4(4)
P3 N2 P2 F3 -136.3(4)
P3 N2 P2 F2 119.4(5)
P3 N2 P2 N1 -8.3(7)
P1 N1 P2 F3 135.6(4)
P1 N1 P2 F2 -119.2(4)
P1 N1 P2 N2 8.4(6)
P1 N3 P3 F4 128.9(4)
P1 N3 P3 F5 -123.9(5)
P1 N3 P3 N2 1.5(6)
P2 N2 P3 F4 -124.7(5)
P2 N2 P3 N3 3.5(7)
P2 N2 P3 F5 129.7(5)
C2 Mo1 C1 O1 -76(3)
C15 Mo1 C1 O1 165(3)
C16 Mo1 C1 O1 -160(3)
C8 Mo1 C1 O1 19(3)
C9 Mo1 C1 O1 56(3)
C7 Mo1 C1 O1 7(3)
C5 Mo1 C1 O1 70(3)
C6 Mo1 C1 O1 41(3)
Mo2 Mo1 C1 O1 -161(3)
C1 Mo1 C2 O2 72(9)
C15 Mo1 C2 O2 163(9)
C16 Mo1 C2 O2 156(9)
C8 Mo1 C2 O2 -8(9)
C9 Mo1 C2 O2 1(9)
C7 Mo1 C2 O2 -43(9)
C5 Mo1 C2 O2 -45(9)
C6 Mo1 C2 O2 -65(9)
Mo2 Mo1 C2 O2 -157(9)
C4 Mo2 C3 O3 -131(6)
C15 Mo2 C3 O3 112(6)
C16 Mo2 C3 O3 122(6)
C12 Mo2 C3 O3 -8(6)
C13 Mo2 C3 O3 -42(6)
C14 Mo2 C3 O3 -50(6)
C11 Mo2 C3 O3 16(6)
C10 Mo2 C3 O3 -4(6)
Mo1 Mo2 C3 O3 159(6)
C3 Mo2 C4 O4 101(4)
C15 Mo2 C4 O4 -179(4)
C16 Mo2 C4 O4 -141(4)
C12 Mo2 C4 O4 18(4)
C13 Mo2 C4 O4 8(4)
C14 Mo2 C4 O4 -27(4)
C11 Mo2 C4 O4 -24(4)
C10 Mo2 C4 O4 -47(4)
Mo1 Mo2 C4 O4 -173(4)
C1 Mo1 C5 C9 -26.3(4)
C2 Mo1 C5 C9 82.3(5)
C15 Mo1 C5 C9 -122.2(4)
C16 Mo1 C5 C9 -124.4(4)
C8 Mo1 C5 C9 37.8(4)
C7 Mo1 C5 C9 80.0(4)
C6 Mo1 C5 C9 116.7(6)
Mo2 Mo1 C5 C9 -169.1(4)
C1 Mo1 C5 C6 -143.0(4)
C2 Mo1 C5 C6 -34.4(6)
C15 Mo1 C5 C6 121.1(4)
C16 Mo1 C5 C6 118.9(4)
C8 Mo1 C5 C6 -78.9(4)
C9 Mo1 C5 C6 -116.7(6)
C7 Mo1 C5 C6 -36.7(4)
Mo2 Mo1 C5 C6 74.2(4)
C9 C5 C6 C7 -0.7(6)
Mo1 C5 C6 C7 61.7(4)
C9 C5 C6 Mo1 -62.4(4)
C1 Mo1 C6 C7 -62.8(5)
C2 Mo1 C6 C7 42.1(4)
C15 Mo1 C6 C7 178.1(4)
C16 Mo1 C6 C7 148.3(4)
C8 Mo1 C6 C7 -38.0(4)
C9 Mo1 C6 C7 -80.4(4)
C5 Mo1 C6 C7 -117.1(6)
Mo2 Mo1 C6 C7 133.4(4)
C1 Mo1 C6 C5 54.3(5)
C2 Mo1 C6 C5 159.2(4)
C15 Mo1 C6 C5 -64.8(4)
C16 Mo1 C6 C5 -94.6(4)
C8 Mo1 C6 C5 79.1(4)
C9 Mo1 C6 C5 36.7(4)
C7 Mo1 C6 C5 117.1(6)
Mo2 Mo1 C6 C5 -109.5(4)
C5 C6 C7 C8 0.6(7)
Mo1 C6 C7 C8 63.6(4)
C5 C6 C7 Mo1 -63.0(4)
C1 Mo1 C7 C6 137.7(4)
C2 Mo1 C7 C6 -142.1(4)
C15 Mo1 C7 C6 -3.0(6)
C16 Mo1 C7 C6 -81.1(7)
C8 Mo1 C7 C6 115.9(6)
C9 Mo1 C7 C6 77.3(4)
C5 Mo1 C7 C6 36.6(4)
Mo2 Mo1 C7 C6 -52.6(4)
C1 Mo1 C7 C8 21.8(5)
C2 Mo1 C7 C8 102.1(4)
C15 Mo1 C7 C8 -118.9(5)
C16 Mo1 C7 C8 163.0(5)
C9 Mo1 C7 C8 -38.5(4)
C5 Mo1 C7 C8 -79.3(5)
C6 Mo1 C7 C8 -115.9(6)
Mo2 Mo1 C7 C8 -168.5(4)
C6 C7 C8 C9 -0.2(7)
Mo1 C7 C8 C9 66.0(4)
C6 C7 C8 Mo1 -66.2(4)
C1 Mo1 C8 C7 -160.0(4)
C2 Mo1 C8 C7 -78.3(4)
C15 Mo1 C8 C7 114.6(5)
C16 Mo1 C8 C7 -158.3(7)
C9 Mo1 C8 C7 114.3(6)
C5 Mo1 C8 C7 77.9(4)
C6 Mo1 C8 C7 37.0(4)
Mo2 Mo1 C8 C7 20.4(7)
C1 Mo1 C8 C9 85.7(4)
C2 Mo1 C8 C9 167.3(4)
C15 Mo1 C8 C9 0.3(6)
C16 Mo1 C8 C9 87.4(9)
C7 Mo1 C8 C9 -114.3(6)
C5 Mo1 C8 C9 -36.5(4)
C6 Mo1 C8 C9 -77.3(4)
Mo2 Mo1 C8 C9 -94.0(5)
C6 C5 C9 C8 0.6(6)
Mo1 C5 C9 C8 -63.3(4)
C6 C5 C9 Mo1 63.9(4)
C7 C8 C9 C5 -0.2(7)
Mo1 C8 C9 C5 65.8(4)
C7 C8 C9 Mo1 -66.1(4)
C1 Mo1 C9 C5 155.3(4)
C2 Mo1 C9 C5 -132.8(4)
C15 Mo1 C9 C5 63.7(4)
C16 Mo1 C9 C5 90.0(4)
C8 Mo1 C9 C5 -116.4(6)
C7 Mo1 C9 C5 -78.0(4)
C6 Mo1 C9 C5 -36.9(4)
Mo2 Mo1 C9 C5 15.3(5)
C1 Mo1 C9 C8 -88.3(4)
C2 Mo1 C9 C8 -16.4(5)
C15 Mo1 C9 C8 -179.8(4)
C16 Mo1 C9 C8 -153.6(4)
C7 Mo1 C9 C8 38.4(4)
C5 Mo1 C9 C8 116.4(6)
C6 Mo1 C9 C8 79.5(4)
Mo2 Mo1 C9 C8 131.7(3)
C4 Mo2 C10 C14 37.7(5)
C3 Mo2 C10 C14 -83.1(6)
C15 Mo2 C10 C14 170.9(4)
C16 Mo2 C10 C14 143.2(4)
C12 Mo2 C10 C14 -79.3(5)
C13 Mo2 C10 C14 -37.4(4)
C11 Mo2 C10 C14 -116.9(6)
Mo1 Mo2 C10 C14 119.0(4)
C4 Mo2 C10 C11 154.6(4)
C3 Mo2 C10 C11 33.7(6)
C15 Mo2 C10 C11 -72.2(4)
C16 Mo2 C10 C11 -100.0(4)
C12 Mo2 C10 C11 37.6(4)
C13 Mo2 C10 C11 79.4(4)
C14 Mo2 C10 C11 116.9(6)
Mo1 Mo2 C10 C11 -124.1(4)
C14 C10 C11 C12 -0.6(7)
Mo2 C10 C11 C12 -63.3(4)
C14 C10 C11 Mo2 62.7(4)
C4 Mo2 C11 C12 76.0(6)
C3 Mo2 C11 C12 -43.0(5)
C15 Mo2 C11 C12 -126.9(4)
C16 Mo2 C11 C12 -163.5(4)
C13 Mo2 C11 C12 37.6(4)
C14 Mo2 C11 C12 79.3(5)
C10 Mo2 C11 C12 115.8(6)
Mo1 Mo2 C11 C12 -153.4(4)
C4 Mo2 C11 C10 -39.8(6)
C3 Mo2 C11 C10 -158.8(4)
C15 Mo2 C11 C10 117.3(4)
C16 Mo2 C11 C10 80.7(4)
C12 Mo2 C11 C10 -115.8(6)
C13 Mo2 C11 C10 -78.2(4)
C14 Mo2 C11 C10 -36.5(4)
Mo1 Mo2 C11 C10 90.8(4)
C10 C11 C12 C13 0.2(7)
Mo2 C11 C12 C13 -65.0(5)
C10 C11 C12 Mo2 65.2(4)
C4 Mo2 C12 C13 -17.7(6)
C3 Mo2 C12 C13 -103.8(5)
C15 Mo2 C12 C13 179.2(4)
C16 Mo2 C12 C13 136.6(4)
C14 Mo2 C12 C13 37.8(4)
C11 Mo2 C12 C13 115.7(7)
C10 Mo2 C12 C13 78.5(5)
Mo1 Mo2 C12 C13 -159.0(5)
C4 Mo2 C12 C11 -133.5(4)
C3 Mo2 C12 C11 140.4(5)
C15 Mo2 C12 C11 63.5(5)
C16 Mo2 C12 C11 20.9(6)
C13 Mo2 C12 C11 -115.7(7)
C14 Mo2 C12 C11 -78.0(5)
C10 Mo2 C12 C11 -37.2(4)
Mo1 Mo2 C12 C11 85.3(8)
C11 C12 C13 C14 0.3(7)
Mo2 C12 C13 C14 -65.6(5)
C11 C12 C13 Mo2 65.9(4)
C4 Mo2 C13 C12 165.3(5)
C3 Mo2 C13 C12 75.6(5)
C15 Mo2 C13 C12 -1.6(8)
C16 Mo2 C13 C12 -77.6(6)
C14 Mo2 C13 C12 -115.2(6)
C11 Mo2 C13 C12 -37.5(4)
C10 Mo2 C13 C12 -78.6(5)
Mo1 Mo2 C13 C12 162.9(4)
C4 Mo2 C13 C14 -79.5(4)
C3 Mo2 C13 C14 -169.2(4)
C15 Mo2 C13 C14 113.6(6)
C16 Mo2 C13 C14 37.6(6)
C12 Mo2 C13 C14 115.2(6)
C11 Mo2 C13 C14 77.7(5)
C10 Mo2 C13 C14 36.6(4)
Mo1 Mo2 C13 C14 -81.9(7)
C11 C10 C14 C13 0.8(7)
Mo2 C10 C14 C13 63.4(4)
C11 C10 C14 Mo2 -62.6(4)
C12 C13 C14 C10 -0.7(7)
Mo2 C13 C14 C10 -65.2(4)
C12 C13 C14 Mo2 64.5(5)
C4 Mo2 C14 C10 -145.1(5)
C3 Mo2 C14 C10 130.3(4)
C15 Mo2 C14 C10 -15.3(7)
C16 Mo2 C14 C10 -41.4(5)
C12 Mo2 C14 C10 78.6(5)
C13 Mo2 C14 C10 116.5(6)
C11 Mo2 C14 C10 36.9(4)
Mo1 Mo2 C14 C10 -94.4(4)
C4 Mo2 C14 C13 98.4(4)
C3 Mo2 C14 C13 13.8(5)
C15 Mo2 C14 C13 -131.8(5)
C16 Mo2 C14 C13 -157.9(4)
C12 Mo2 C14 C13 -37.9(4)
C11 Mo2 C14 C13 -79.5(5)
C10 Mo2 C14 C13 -116.5(6)
Mo1 Mo2 C14 C13 149.1(4)
F1 P1 C15 C16 -56.3(6)
N1 P1 C15 C16 -171.1(5)
N3 P1 C15 C16 58.3(6)
F1 P1 C15 Mo1 56.5(4)
N1 P1 C15 Mo1 -58.3(4)
N3 P1 C15 Mo1 171.1(3)
F1 P1 C15 Mo2 -165.7(3)
N1 P1 C15 Mo2 79.5(4)
N3 P1 C15 Mo2 -51.1(4)
C1 Mo1 C15 C16 71.0(3)
C2 Mo1 C15 C16 -13.1(4)
C8 Mo1 C15 C16 152.1(4)
C9 Mo1 C15 C16 152.3(3)
C7 Mo1 C15 C16 -144.4(4)
C5 Mo1 C15 C16 -177.2(3)
C6 Mo1 C15 C16 -146.2(3)
Mo2 Mo1 C15 C16 -73.3(3)
C1 Mo1 C15 P1 -66.0(4)
C2 Mo1 C15 P1 -150.0(3)
C16 Mo1 C15 P1 -137.0(5)
C8 Mo1 C15 P1 15.1(6)
C9 Mo1 C15 P1 15.3(4)
C7 Mo1 C15 P1 78.7(5)
C5 Mo1 C15 P1 45.8(4)
C6 Mo1 C15 P1 76.8(4)
Mo2 Mo1 C15 P1 149.7(4)
C1 Mo1 C15 Mo2 144.29(17)
C2 Mo1 C15 Mo2 60.3(2)
C16 Mo1 C15 Mo2 73.3(3)
C8 Mo1 C15 Mo2 -134.6(3)
C9 Mo1 C15 Mo2 -134.41(19)
C7 Mo1 C15 Mo2 -71.0(4)
C5 Mo1 C15 Mo2 -103.86(19)
C6 Mo1 C15 Mo2 -72.9(2)
C4 Mo2 C15 C16 79.8(3)
C3 Mo2 C15 C16 165.0(3)
C12 Mo2 C15 C16 -115.9(3)
C13 Mo2 C15 C16 -114.9(5)
C14 Mo2 C15 C16 -41.8(5)
C11 Mo2 C15 C16 -84.5(3)
C10 Mo2 C15 C16 -51.1(3)
Mo1 Mo2 C15 C16 72.5(3)
C4 Mo2 C15 P1 -144.2(3)
C3 Mo2 C15 P1 -59.0(4)
C16 Mo2 C15 P1 136.0(5)
C12 Mo2 C15 P1 20.1(4)
C13 Mo2 C15 P1 21.1(7)
C14 Mo2 C15 P1 94.2(5)
C11 Mo2 C15 P1 51.5(4)
C10 Mo2 C15 P1 84.9(4)
Mo1 Mo2 C15 P1 -151.5(4)
C4 Mo2 C15 Mo1 7.3(3)
C3 Mo2 C15 Mo1 92.5(2)
C16 Mo2 C15 Mo1 -72.5(3)
C12 Mo2 C15 Mo1 171.6(2)
C13 Mo2 C15 Mo1 172.6(5)
C14 Mo2 C15 Mo1 -114.3(4)
C11 Mo2 C15 Mo1 -157.0(2)
C10 Mo2 C15 Mo1 -123.6(2)
P1 C15 C16 C17 -8.2(10)
Mo1 C15 C16 C17 -144.8(6)
Mo2 C15 C16 C17 124.0(6)
P1 C15 C16 Mo1 136.6(5)
Mo2 C15 C16 Mo1 -91.16(13)
P1 C15 C16 Mo2 -132.2(5)
Mo1 C15 C16 Mo2 91.16(13)
C1 Mo1 C16 C15 -108.1(3)
C2 Mo1 C16 C15 168.6(3)
C8 Mo1 C16 C15 -109.9(8)
C9 Mo1 C16 C15 -43.5(5)
C7 Mo1 C16 C15 106.9(6)
C5 Mo1 C16 C15 3.6(4)
C6 Mo1 C16 C15 50.8(4)
Mo2 Mo1 C16 C15 71.1(3)
C1 Mo1 C16 C17 34.9(5)
C2 Mo1 C16 C17 -48.4(5)
C15 Mo1 C16 C17 143.0(7)
C8 Mo1 C16 C17 33.1(11)
C9 Mo1 C16 C17 99.5(6)
C7 Mo1 C16 C17 -110.1(7)
C5 Mo1 C16 C17 146.6(5)
C6 Mo1 C16 C17 -166.2(5)
Mo2 Mo1 C16 C17 -145.9(6)
C1 Mo1 C16 Mo2 -179.22(18)
C2 Mo1 C16 Mo2 97.46(19)
C15 Mo1 C16 Mo2 -71.1(3)
C8 Mo1 C16 Mo2 179.0(7)
C9 Mo1 C16 Mo2 -114.6(3)
C7 Mo1 C16 Mo2 35.8(6)
C5 Mo1 C16 Mo2 -67.5(3)
C6 Mo1 C16 Mo2 -20.3(3)
C4 Mo2 C16 C15 -114.0(3)
C3 Mo2 C16 C15 -16.6(4)
C12 Mo2 C16 C15 88.0(4)
C13 Mo2 C16 C15 133.2(4)
C14 Mo2 C16 C15 156.1(3)
C11 Mo2 C16 C15 99.8(3)
C10 Mo2 C16 C15 134.1(3)
Mo1 Mo2 C16 C15 -71.3(3)
C4 Mo2 C16 C17 110.4(4)
C3 Mo2 C16 C17 -152.2(4)
C15 Mo2 C16 C17 -135.6(5)
C12 Mo2 C16 C17 -47.6(5)
C13 Mo2 C16 C17 -2.4(7)
C14 Mo2 C16 C17 20.5(5)
C11 Mo2 C16 C17 -35.8(4)
C10 Mo2 C16 C17 -1.5(4)
Mo1 Mo2 C16 C17 153.0(5)
C4 Mo2 C16 Mo1 -42.6(2)
C3 Mo2 C16 Mo1 54.7(2)
C15 Mo2 C16 Mo1 71.3(3)
C12 Mo2 C16 Mo1 159.3(3)
C13 Mo2 C16 Mo1 -155.4(4)
C14 Mo2 C16 Mo1 -132.6(2)
C11 Mo2 C16 Mo1 171.2(2)
C10 Mo2 C16 Mo1 -154.5(2)
C15 C16 C17 C21 153.3(6)
Mo1 C16 C17 C21 30.8(8)
Mo2 C16 C17 C21 -104.8(5)
C15 C16 C17 C18 -37.1(9)
Mo1 C16 C17 C18 -159.7(4)
Mo2 C16 C17 C18 64.7(6)
C15 C16 C17 Fe1 55.7(9)
Mo1 C16 C17 Fe1 -66.8(7)
Mo2 C16 C17 Fe1 157.6(3)
C19 Fe1 C17 C21 81.2(4)
C18 Fe1 C17 C21 119.7(4)
C23 Fe1 C17 C21 -165.6(3)
C20 Fe1 C17 C21 37.7(3)
C24 Fe1 C17 C21 151.8(6)
C22 Fe1 C17 C21 -122.3(3)
C25 Fe1 C17 C21 -37.6(8)
C26 Fe1 C17 C21 -78.5(4)
C19 Fe1 C17 C18 -38.5(3)
C23 Fe1 C17 C18 74.8(4)
C20 Fe1 C17 C18 -82.0(3)
C24 Fe1 C17 C18 32.1(7)
C22 Fe1 C17 C18 118.0(3)
C25 Fe1 C17 C18 -157.3(6)
C26 Fe1 C17 C18 161.9(3)
C21 Fe1 C17 C18 -119.7(4)
C19 Fe1 C17 C16 -156.6(5)
C18 Fe1 C17 C16 -118.1(6)
C23 Fe1 C17 C16 -43.3(6)
C20 Fe1 C17 C16 159.9(5)
C24 Fe1 C17 C16 -86.0(8)
C22 Fe1 C17 C16 -0.1(5)
C25 Fe1 C17 C16 84.6(8)
C26 Fe1 C17 C16 43.8(6)
C21 Fe1 C17 C16 122.2(6)
C21 C17 C18 C19 1.9(5)
C16 C17 C18 C19 -169.4(5)
Fe1 C17 C18 C19 59.6(3)
C21 C17 C18 Fe1 -57.7(3)
C16 C17 C18 Fe1 131.0(5)
C23 Fe1 C18 C19 117.2(4)
C20 Fe1 C18 C19 -37.5(3)
C24 Fe1 C18 C19 74.5(4)
C22 Fe1 C18 C19 157.9(3)
C25 Fe1 C18 C19 43.4(7)
C26 Fe1 C18 C19 -171.3(6)
C21 Fe1 C18 C19 -81.4(4)
C17 Fe1 C18 C19 -118.4(4)
C19 Fe1 C18 C17 118.4(4)
C23 Fe1 C18 C17 -124.5(3)
C20 Fe1 C18 C17 80.9(3)
C24 Fe1 C18 C17 -167.2(3)
C22 Fe1 C18 C17 -83.7(3)
C25 Fe1 C18 C17 161.8(5)
C26 Fe1 C18 C17 -53.0(8)
C21 Fe1 C18 C17 37.0(3)
C17 C18 C19 C20 -1.0(6)
Fe1 C18 C19 C20 60.7(4)
C17 C18 C19 Fe1 -61.7(3)
C18 Fe1 C19 C20 -118.9(5)
C23 Fe1 C19 C20 160.0(3)
C24 Fe1 C19 C20 119.7(3)
C22 Fe1 C19 C20 -175.6(5)
C25 Fe1 C19 C20 79.9(4)
C26 Fe1 C19 C20 54.2(7)
C21 Fe1 C19 C20 -37.6(3)
C17 Fe1 C19 C20 -80.7(3)
C23 Fe1 C19 C18 -81.1(4)
C20 Fe1 C19 C18 118.9(5)
C24 Fe1 C19 C18 -121.4(3)
C22 Fe1 C19 C18 -56.7(7)
C25 Fe1 C19 C18 -161.2(3)
C26 Fe1 C19 C18 173.1(5)
C21 Fe1 C19 C18 81.3(3)
C17 Fe1 C19 C18 38.2(3)
C18 C19 C20 C21 -0.3(6)
Fe1 C19 C20 C21 59.9(4)
C18 C19 C20 Fe1 -60.2(4)
C18 Fe1 C20 C19 38.3(3)
C23 Fe1 C20 C19 -45.8(7)
C24 Fe1 C20 C19 -75.4(4)
C22 Fe1 C20 C19 174.9(6)
C25 Fe1 C20 C19 -116.9(3)
C26 Fe1 C20 C19 -157.4(3)
C21 Fe1 C20 C19 119.6(5)
C17 Fe1 C20 C19 82.5(3)
C19 Fe1 C20 C21 -119.6(5)
C18 Fe1 C20 C21 -81.3(3)
C23 Fe1 C20 C21 -165.4(5)
C24 Fe1 C20 C21 165.0(3)
C22 Fe1 C20 C21 55.3(8)
C25 Fe1 C20 C21 123.5(3)
C26 Fe1 C20 C21 83.0(4)
C17 Fe1 C20 C21 -37.1(3)
C18 C17 C21 C20 -2.1(6)
C16 C17 C21 C20 169.0(5)
Fe1 C17 C21 C20 -58.7(4)
C18 C17 C21 Fe1 56.6(3)
C16 C17 C21 Fe1 -132.3(5)
C19 C20 C21 C17 1.5(6)
Fe1 C20 C21 C17 60.3(4)
C19 C20 C21 Fe1 -58.7(4)
C19 Fe1 C21 C17 -82.3(3)
C18 Fe1 C21 C17 -37.7(3)
C23 Fe1 C21 C17 41.0(9)
C20 Fe1 C21 C17 -119.5(5)
C24 Fe1 C21 C17 -154.5(5)
C22 Fe1 C21 C17 79.6(4)
C25 Fe1 C21 C17 166.0(3)
C26 Fe1 C21 C17 122.7(3)
C19 Fe1 C21 C20 37.2(3)
C18 Fe1 C21 C20 81.8(4)
C23 Fe1 C21 C20 160.5(7)
C24 Fe1 C21 C20 -35.0(7)
C22 Fe1 C21 C20 -160.9(3)
C25 Fe1 C21 C20 -74.5(4)
C26 Fe1 C21 C20 -117.8(4)
C17 Fe1 C21 C20 119.5(5)
C19 Fe1 C22 C23 -33.5(7)
C18 Fe1 C22 C23 -75.3(4)
C20 Fe1 C22 C23 155.4(6)
C24 Fe1 C22 C23 37.6(3)
C25 Fe1 C22 C23 81.0(4)
C26 Fe1 C22 C23 118.9(5)
C21 Fe1 C22 C23 -162.5(3)
C17 Fe1 C22 C23 -119.7(3)
C19 Fe1 C22 C26 -152.4(5)
C18 Fe1 C22 C26 165.8(3)
C23 Fe1 C22 C26 -118.9(5)
C20 Fe1 C22 C26 36.5(8)
C24 Fe1 C22 C26 -81.3(3)
C25 Fe1 C22 C26 -37.8(3)
C21 Fe1 C22 C26 78.6(4)
C17 Fe1 C22 C26 121.4(3)
C26 C22 C23 C24 0.5(6)
Fe1 C22 C23 C24 -59.3(4)
C26 C22 C23 Fe1 59.8(4)
C19 Fe1 C23 C22 166.2(3)
C18 Fe1 C23 C22 123.2(3)
C20 Fe1 C23 C22 -161.2(5)
C24 Fe1 C23 C22 -120.0(5)
C25 Fe1 C23 C22 -81.8(3)
C26 Fe1 C23 C22 -38.1(3)
C21 Fe1 C23 C22 50.8(9)
C17 Fe1 C23 C22 81.9(4)
C19 Fe1 C23 C24 -73.8(4)
C18 Fe1 C23 C24 -116.8(3)
C20 Fe1 C23 C24 -41.2(7)
C22 Fe1 C23 C24 120.0(5)
C25 Fe1 C23 C24 38.2(3)
C26 Fe1 C23 C24 81.9(4)
C21 Fe1 C23 C24 170.8(7)
C17 Fe1 C23 C24 -158.2(3)
C22 C23 C24 C25 -0.8(6)
Fe1 C23 C24 C25 -60.5(4)
C22 C23 C24 Fe1 59.7(4)
C19 Fe1 C24 C25 -120.3(4)
C18 Fe1 C24 C25 -161.0(3)
C23 Fe1 C24 C25 117.7(5)
C20 Fe1 C24 C25 -80.4(4)
C22 Fe1 C24 C25 80.9(4)
C26 Fe1 C24 C25 36.9(4)
C21 Fe1 C24 C25 -55.1(7)
C17 Fe1 C24 C25 175.2(5)
C19 Fe1 C24 C23 122.0(4)
C18 Fe1 C24 C23 81.3(4)
C20 Fe1 C24 C23 161.9(3)
C22 Fe1 C24 C23 -36.8(3)
C25 Fe1 C24 C23 -117.7(5)
C26 Fe1 C24 C23 -80.8(4)
C21 Fe1 C24 C23 -172.8(5)
C17 Fe1 C24 C23 57.5(7)
C23 C24 C25 C26 0.8(7)
Fe1 C24 C25 C26 -59.1(4)
C23 C24 C25 Fe1 59.9(4)
C19 Fe1 C25 C24 74.8(4)
C18 Fe1 C25 C24 43.5(7)
C23 Fe1 C25 C24 -38.8(4)
C20 Fe1 C25 C24 116.3(4)
C22 Fe1 C25 C24 -82.3(4)
C26 Fe1 C25 C24 -120.5(5)
C21 Fe1 C25 C24 157.1(4)
C17 Fe1 C25 C24 -174.8(6)
C19 Fe1 C25 C26 -164.7(3)
C18 Fe1 C25 C26 164.0(5)
C23 Fe1 C25 C26 81.6(4)
C20 Fe1 C25 C26 -123.2(3)
C24 Fe1 C25 C26 120.5(5)
C22 Fe1 C25 C26 38.2(3)
C21 Fe1 C25 C26 -82.4(4)
C17 Fe1 C25 C26 -54.3(8)
C24 C25 C26 C22 -0.5(7)
Fe1 C25 C26 C22 -59.3(4)
C24 C25 C26 Fe1 58.7(4)
C23 C22 C26 C25 0.0(6)
Fe1 C22 C26 C25 59.4(4)
C23 C22 C26 Fe1 -59.4(4)
C19 Fe1 C26 C25 35.6(7)
C18 Fe1 C26 C25 -158.9(6)
C23 Fe1 C26 C25 -81.1(4)
C20 Fe1 C26 C25 74.5(4)
C24 Fe1 C26 C25 -36.8(3)
C22 Fe1 C26 C25 -118.6(5)
C21 Fe1 C26 C25 118.3(3)
C17 Fe1 C26 C25 160.5(3)
C19 Fe1 C26 C22 154.2(5)
C18 Fe1 C26 C22 -40.4(8)
C23 Fe1 C26 C22 37.5(3)
C20 Fe1 C26 C22 -166.9(3)
C24 Fe1 C26 C22 81.8(3)
C25 Fe1 C26 C22 118.6(5)
C21 Fe1 C26 C22 -123.2(3)
C17 Fe1 C26 C22 -80.9(4)
